data_4114017
loop_
_publ_author_name
'Xiang Lin'
'Dan M. J. Doble'
'Alexander J. Blake'
'Andrew Harrison'
'Claire Wilson'
'Martin Schr\"oder'

_publ_section_title
;
 Cationic Assembly of Metal Complex Aggregates: Structural Diversity,
 Solution Stability, and Magnetic Properties
;
_journal_name_full 'Journal of the American Chemical Society'
_journal_page_first 9476
_journal_page_last 9483
_journal_paper_doi 10.1021/ja0341438
_journal_volume 125
_journal_year 2003
_chemical_formula_moiety 'C54 H72 N12 Nd Ni6 O24 3+, 3(Cl O4 -)'
_chemical_formula_sum 'C54 H72 Cl3 N12 Nd Ni6 O36'
_chemical_formula_weight 2068.09
_chemical_name_systematic
; 
 ? 
;
_space_group_IT_number 147
_symmetry_cell_setting trigonal
_symmetry_space_group_name_Hall '-P 3'
_symmetry_space_group_name_H-M 'P -3'
_atom_sites_solution_primary direct
_atom_sites_solution_secondary difmap
_audit_creation_method SHELXL-97
_cell_angle_alpha 90.00
_cell_angle_beta 90.00
_cell_angle_gamma 120.00
_cell_formula_units_Z 1
_cell_length_a 12.4749(7)
_cell_length_b 12.4749(7)
_cell_length_c 12.7257(8)
_cell_measurement_reflns_used 3725
_cell_measurement_temperature 150(2)
_cell_measurement_theta_max 28.5
_cell_measurement_theta_min 2.5
_cell_volume 1715.09(17)
_computing_cell_refinement 'Bruker SAINT version 6.02a (Bruker, 2000)'
_computing_data_collection 'Bruker SMART version 5.054 (Bruker, 1998)'
_computing_data_reduction 'Bruker SAINT; Bruker SHELXTL (Bruker, 1997)'
_computing_molecular_graphics 'Bruker SHELXTL'
_computing_publication_material 'SHELXL-97; PLATON (Spek, 2002)'
_computing_structure_refinement 'SHELXL-97 (Sheldrick, 1997)'
_computing_structure_solution 'SHELXS-97 (Sheldrick, 1990)'
_diffrn_ambient_temperature 150(2)
_diffrn_measured_fraction_theta_full 0.992
_diffrn_measured_fraction_theta_max 0.992
_diffrn_measurement_device_type 'Bruker SMART1000 CCD area detector'
_diffrn_measurement_method omega
_diffrn_radiation_monochromator graphite
_diffrn_radiation_source 'normal-focus sealed tube'
_diffrn_radiation_type MoK\a
_diffrn_radiation_wavelength 0.71073
_diffrn_reflns_av_R_equivalents 0.035
_diffrn_reflns_av_sigmaI/netI 0.027
_diffrn_reflns_limit_h_max 5
_diffrn_reflns_limit_h_min -16
_diffrn_reflns_limit_k_max 16
_diffrn_reflns_limit_k_min -13
_diffrn_reflns_limit_l_max 16
_diffrn_reflns_limit_l_min -17
_diffrn_reflns_number 8011
_diffrn_reflns_theta_full 25.99
_diffrn_reflns_theta_max 28.65
_diffrn_reflns_theta_min 1.88
_diffrn_standards_decay_% none
_diffrn_standards_number 0
_exptl_absorpt_coefficient_mu 2.579
_exptl_absorpt_correction_T_max 0.672
_exptl_absorpt_correction_T_min 0.473
_exptl_absorpt_correction_type multi-scan
_exptl_absorpt_process_details 'SHELXTL/PC (Bruker, 1997)'
_exptl_crystal_colour orange-brown
_exptl_crystal_density_diffrn 2.002
_exptl_crystal_description column
_exptl_crystal_F_000 1047
_exptl_crystal_size_max 0.38
_exptl_crystal_size_mid 0.16
_exptl_crystal_size_min 0.09
_refine_diff_density_max 0.91
_refine_diff_density_min -1.45
_refine_diff_density_rms 0.13
_refine_ls_extinction_method none
_refine_ls_goodness_of_fit_ref 1.071
_refine_ls_matrix_type full
_refine_ls_number_parameters 172
_refine_ls_number_reflns 2236
_refine_ls_number_restraints 68
_refine_ls_restrained_S_all 1.068
_refine_ls_R_factor_all 0.0421
_refine_ls_R_factor_gt 0.0339
_refine_ls_shift/su_max 0.001
_refine_ls_shift/su_mean 0.000
_refine_ls_structure_factor_coef Fsqd
_refine_ls_weighting_details 'calc w=1/[\s^2^(Fo^2^)+(0.0568P)^2^+2.2085P] where P=(Fo^2^+2Fc^2^)/3'
_refine_ls_weighting_scheme calc
_refine_ls_wR_factor_gt 0.0934
_refine_ls_wR_factor_ref 0.0991
_reflns_number_gt 1892
_reflns_number_total 2711
_reflns_threshold_expression >2sigma(I)
_cod_data_source_file ja0341438si20030113_122949_06.cif
_cod_data_source_block NDNICL_complex6
_cod_original_cell_volume 1715.1(3)
_cod_database_code 4114017

loop_
_symmetry_equiv_pos_as_xyz
'x, y, z'
'-y, x-y, z'
'-x+y, -x, z'
'-x, -y, -z'
'y, -x+y, -z'
'x-y, x, -z'

loop_
_atom_site_label
_atom_site_type_symbol
_atom_site_fract_x
_atom_site_fract_y
_atom_site_fract_z
_atom_site_U_iso_or_equiv
_atom_site_adp_type
_atom_site_occupancy
_atom_site_symmetry_multiplicity
_atom_site_calc_flag
_atom_site_refinement_flags
Nd Nd 0.0000 0.0000 0.5000 0.02089(16) Uani 1 6 d SU
Ni Ni 0.19700(4) 0.26405(4) 0.66295(4) 0.02094(16) Uani 1 1 d U
N1 N 0.1512(3) 0.3259(3) 0.7876(2) 0.0235(7) Uani 1 1 d U
N2 N 0.3779(3) 0.3779(3) 0.6558(3) 0.0240(7) Uani 1 1 d U
C1 C -0.0260(4) 0.2838(5) 0.9019(4) 0.0414(11) Uani 1 1 d U
H1A H 0.0312 0.3619 0.9367 0.062 Uiso 1 1 calc R
H1B H -0.0538 0.2156 0.9523 0.062 Uiso 1 1 calc R
H1C H -0.0978 0.2878 0.8755 0.062 Uiso 1 1 calc R
C2 C -0.0397(3) 0.1525(3) 0.7405(3) 0.0215(8) Uani 1 1 d U
C3 C 0.0376(4) 0.2627(3) 0.8131(3) 0.0232(8) Uani 1 1 d U
C4 C 0.2480(4) 0.4369(4) 0.8430(3) 0.0292(9) Uani 1 1 d U
H4A H 0.2231 0.4349 0.9172 0.035 Uiso 1 1 calc R
H4B H 0.2557 0.5123 0.8100 0.035 Uiso 1 1 calc R
C5 C 0.3725(4) 0.4427(4) 0.8394(3) 0.0355(10) Uani 1 1 d U
H5A H 0.4267 0.5040 0.8924 0.043 Uiso 1 1 calc R
H5B H 0.3594 0.3611 0.8622 0.043 Uiso 1 1 calc R
C6 C 0.4427(4) 0.4749(4) 0.7368(3) 0.0310(9) Uani 1 1 d U
H6A H 0.4534 0.5545 0.7106 0.037 Uiso 1 1 calc R
H6B H 0.5259 0.4859 0.7491 0.037 Uiso 1 1 calc R
C7 C 0.4316(3) 0.3546(3) 0.5829(3) 0.0230(8) Uani 1 1 d U
C8 C 0.3437(3) 0.2468(3) 0.5103(3) 0.0215(8) Uani 1 1 d U
C9 C 0.5675(4) 0.4217(4) 0.5628(4) 0.0342(10) Uani 1 1 d U
H9A H 0.5988 0.5111 0.5626 0.051 Uiso 1 1 calc R
H9B H 0.5839 0.3966 0.4945 0.051 Uiso 1 1 calc R
H9C H 0.6092 0.4016 0.6182 0.051 Uiso 1 1 calc R
O1 O 0.2376(3) 0.1516(2) 0.7600(2) 0.0276(6) Uani 1 1 d U
O2 O 0.1668(2) 0.3877(2) 0.5665(2) 0.0237(6) Uani 1 1 d U
O3 O 0.2303(2) 0.1918(2) 0.5353(2) 0.0218(5) Uani 1 1 d U
O4 O 0.0171(2) 0.1374(2) 0.66432(19) 0.0209(5) Uani 1 1 d U
Cl1 Cl 0.0000 0.0000 1.0000 0.0658(10) Uani 1 6 d SDU
O5 O -0.0213(14) 0.0896(12) 1.0445(10) 0.130(5) Uiso 0.50 1 d PDU
O6 O 0.0000 0.0000 0.8944(7) 0.095(6) Uiso 0.50 3 d SPDU
Cl2 Cl 0.6667 0.3333 0.89343(15) 0.0359(4) Uani 1 3 d SDU
O7 O 0.5792(4) 0.3657(4) 0.9322(4) 0.0679(12) Uani 1 1 d DU
O8 O 0.6667 0.3333 0.7866(5) 0.140(5) Uani 1 3 d SDU

loop_
_atom_site_aniso_label
_atom_site_aniso_U_11
_atom_site_aniso_U_22
_atom_site_aniso_U_33
_atom_site_aniso_U_23
_atom_site_aniso_U_13
_atom_site_aniso_U_12
Nd 0.02141(19) 0.02141(19) 0.0198(3) 0.000 0.000 0.01071(10)
Ni 0.0191(3) 0.0195(3) 0.0219(3) -0.00317(18) -0.00095(18) 0.0079(2)
N1 0.0273(17) 0.0217(16) 0.0227(16) -0.0022(13) -0.0030(13) 0.0131(14)
N2 0.0234(16) 0.0197(16) 0.0259(16) -0.0004(13) -0.0041(13) 0.0085(14)
C1 0.038(3) 0.040(3) 0.043(3) -0.009(2) 0.010(2) 0.017(2)
C2 0.0226(19) 0.0215(18) 0.0232(19) 0.0009(14) 0.0003(15) 0.0130(16)
C3 0.030(2) 0.0209(18) 0.0216(18) -0.0023(15) -0.0007(15) 0.0148(17)
C4 0.033(2) 0.026(2) 0.028(2) -0.0089(16) -0.0055(17) 0.0145(18)
C5 0.037(2) 0.031(2) 0.033(2) -0.0095(18) -0.0084(19) 0.013(2)
C6 0.027(2) 0.024(2) 0.033(2) -0.0071(17) -0.0059(17) 0.0060(17)
C7 0.0220(19) 0.0203(18) 0.0256(19) 0.0033(15) -0.0007(15) 0.0098(16)
C8 0.0192(18) 0.0219(18) 0.0248(19) 0.0043(15) -0.0004(15) 0.0114(15)
C9 0.022(2) 0.032(2) 0.046(3) -0.0021(19) -0.0025(18) 0.0111(18)
O1 0.0277(14) 0.0221(14) 0.0321(15) -0.0054(11) -0.0085(12) 0.0118(12)
O2 0.0231(13) 0.0212(13) 0.0238(14) -0.0020(11) -0.0027(11) 0.0089(11)
O3 0.0187(13) 0.0208(13) 0.0233(13) -0.0026(10) -0.0003(10) 0.0079(11)
O4 0.0201(13) 0.0205(13) 0.0223(13) -0.0007(10) 0.0003(10) 0.0103(11)
Cl1 0.0638(14) 0.0638(14) 0.070(2) 0.000 0.000 0.0319(7)
Cl2 0.0356(6) 0.0356(6) 0.0364(10) 0.000 0.000 0.0178(3)
O7 0.056(2) 0.061(3) 0.098(3) 0.014(2) 0.025(2) 0.037(2)
O8 0.195(8) 0.195(8) 0.030(4) 0.000 0.000 0.098(4)

loop_
_atom_type_symbol
_atom_type_description
_atom_type_scat_dispersion_real
_atom_type_scat_dispersion_imag
_atom_type_scat_source
C C 0.0033 0.0016 'International Tables Vol C Tables 4.2.6.8 and 6.1.1.4'
H H 0.0000 0.0000 'International Tables Vol C Tables 4.2.6.8 and 6.1.1.4'
N N 0.0061 0.0033 'International Tables Vol C Tables 4.2.6.8 and 6.1.1.4'
O O 0.0106 0.0060 'International Tables Vol C Tables 4.2.6.8 and 6.1.1.4'
Cl Cl 0.1484 0.1585 'International Tables Vol C Tables 4.2.6.8 and 6.1.1.4'
Ni Ni 0.3393 1.1124 'International Tables Vol C Tables 4.2.6.8 and 6.1.1.4'
Nd Nd -0.1943 3.0179 'International Tables Vol C Tables 4.2.6.8 and 6.1.1.4'

loop_
_geom_angle_atom_site_label_1
_geom_angle_atom_site_label_2
_geom_angle_atom_site_label_3
_geom_angle
_geom_angle_site_symmetry_1
_geom_angle_site_symmetry_3
O4 Nd O4 180.0 4_556 .
O4 Nd O4 116.01(9) 4_556 3
O4 Nd O4 63.99(9) . 3
O4 Nd O3 114.28(8) 4_556 .
O4 Nd O3 65.72(8) . .
O4 Nd O3 62.96(8) 3 .
O4 Nd O3 117.04(8) 6_556 .
O4 Nd O3 61.88(8) 5_556 .
O4 Nd O3 118.12(8) 2 .
O3 Nd O3 180.00(11) . 4_556
O3 Nd O3 117.29(3) . 3
O3 Nd O3 62.71(3) 4_556 3
N1 Ni N2 101.88(14) . .
N1 Ni O4 82.62(12) . .
N2 Ni O4 174.78(12) . .
N1 Ni O3 175.76(12) . .
N2 Ni O3 82.36(12) . .
O4 Ni O3 93.14(10) . .
N1 Ni O1 90.13(12) . .
N2 Ni O1 86.43(12) . .
O4 Ni O1 90.96(11) . .
O3 Ni O1 90.16(11) . .
N1 Ni O2 89.39(11) . .
N2 Ni O2 90.27(11) . .
O4 Ni O2 92.42(10) . .
O3 Ni O2 90.57(10) . .
O1 Ni O2 176.49(10) . .
C3 N1 C4 126.3(3) . .
C3 N1 Ni 114.5(3) . .
C4 N1 Ni 119.2(2) . .
C7 N2 C6 124.3(3) . .
C7 N2 Ni 114.5(3) . .
C6 N2 Ni 121.0(3) . .
O1 C2 O4 125.4(3) 2 .
O1 C2 C3 118.1(3) 2 .
O4 C2 C3 116.5(3) . .
N1 C3 C1 128.0(4) . .
N1 C3 C2 114.1(3) . .
C1 C3 C2 117.9(3) . .
N1 C4 C5 111.5(3) . .
C6 C5 C4 118.8(4) . .
N2 C6 C5 112.1(3) . .
N2 C7 C9 125.7(4) . .
N2 C7 C8 114.4(3) . .
C9 C7 C8 119.9(3) . .
O2 C8 O3 125.3(3) 5_556 .
O2 C8 C7 118.9(3) 5_556 .
O3 C8 C7 115.8(3) . .
C2 O1 Ni 120.3(2) 3 .
C8 O2 Ni 118.0(2) 6_556 .
C8 O3 Ni 112.8(2) . .
C8 O3 Nd 147.4(2) . .
Ni O3 Nd 99.55(10) . .
C2 O4 Ni 112.3(2) . .
C2 O4 Nd 146.1(2) . .
Ni O4 Nd 101.59(10) . .
O6 Cl1 O5 114.0(6) . .
O5 Cl1 O5 104.6(7) 2 .
O8 Cl2 O7 110.2(2) . .
O7 Cl2 O7 108.7(2) 2_655 .

loop_
_geom_bond_atom_site_label_1
_geom_bond_atom_site_label_2
_geom_bond_distance
_geom_bond_site_symmetry_2
Nd O3 2.703(2) .
Nd O4 2.643(2) .
Ni N1 1.970(3) .
Ni N2 1.978(3) .
Ni O4 1.997(3) .
Ni O3 1.999(3) .
Ni O1 2.112(3) .
Ni O2 2.147(3) .
N1 C3 1.272(5) .
N1 C4 1.484(5) .
N2 C7 1.260(5) .
N2 C6 1.484(5) .
C1 C3 1.478(6) .
C2 O1 1.241(5) 2
C2 O4 1.269(4) .
C2 C3 1.533(5) .
C4 C5 1.519(6) .
C5 C6 1.510(6) .
C7 C9 1.491(5) .
C7 C8 1.547(5) .
C8 O2 1.241(4) 5_556
C8 O3 1.266(4) .
Cl1 O5 1.393(8) .
Cl1 O6 1.344(9) .
Cl2 O7 1.427(4) .
Cl2 O8 1.360(6) .
